data_7204046
loop_
_publ_author_name
'Aonuma, Shuji'
'Casellas, Helene'
'Faulmann, Christophe'
'Garreau de Bonneval, Benedicte'
'Malfant, Isabelle'
'Cassoux, Patrick'
'Lacroix, Pascal G.'
'Hosokoshi, Yuko'
'Inoue, Katsuya'

_publ_section_title
;
 Structure and properties of novel M(dmit)2 salts with the
 Me3N+&#x00AD;TEMPO cation radical (Me3N+&#x00AD;TEMPO =
 N,N,N&#x00AD;trimethyl(1&#x00AD;oxyl&#x00AD;2,2,6,6&#x00AD;tetramethylpiperidin&#x00AD;4&#x00AD;yl)ammonium)
;
_journal_issue 2
_journal_name_full 'Journal of Materials Chemistry'
_journal_page_first 337
_journal_paper_doi 10.1039/b008424g
_journal_volume 11
_journal_year 2001
_chemical_formula_moiety 'F6 P, C12 H26 N2 O'
_chemical_formula_sum 'C12 H26 F6 N2 O P'
_chemical_formula_weight 359.32
_chemical_name_common 'trimethylammonio-tempo hexafluorophosphate'
_chemical_name_systematic
; 
N,N,N-trimethyl-(1-oxyl-2,2,6,6-tetramethylpiperidin-4-yl)ammonium 
hexafluorophosphate
;
_space_group_IT_number 62
_symmetry_cell_setting orthorhombic
_symmetry_space_group_name_Hall '-P 2ac 2n'
_symmetry_space_group_name_H-M 'P n m a'
_atom_sites_solution_hydrogens geom
_atom_sites_solution_primary direct
_atom_sites_solution_secondary difmap
_audit_creation_method SHELXL-97
_cell_angle_alpha 90.00
_cell_angle_beta 90.00
_cell_angle_gamma 90.00
_cell_formula_units_Z 4
_cell_length_a 11.4000(10)
_cell_length_b 10.8520(10)
_cell_length_c 13.3540(17)
_cell_measurement_reflns_used 5000
_cell_measurement_temperature 160(2)
_cell_measurement_theta_max 26
_cell_measurement_theta_min 1.65
_cell_volume 1652.1(3)
_computing_cell_refinement 'IPDS software (Stoe, 1996)'
_computing_data_collection 'IPDS software (Stoe, 1996)'
_computing_data_reduction 'XRED (Stoe, X-Red 1.08, 1996)'
_computing_molecular_graphics 'CAMERON (Watkin, Prout & Pearce, 1996)'
_computing_structure_refinement 'SHELXL-97 (Sheldrick, 1997)'
_computing_structure_solution 'SHELXS-86 (Sheldrick, 1986)'
_diffrn_ambient_temperature 160(2)
_diffrn_measured_fraction_theta_full 0.978
_diffrn_measured_fraction_theta_max 0.978
_diffrn_measurement_device_type 'STOE Imaging Plate Diffraction System'
_diffrn_measurement_method '\f scan '
_diffrn_radiation_monochromator graphite
_diffrn_radiation_source 'fine-focus sealed tube'
_diffrn_radiation_type MoK\a
_diffrn_radiation_wavelength 0.71073
_diffrn_reflns_av_R_equivalents 0.0534
_diffrn_reflns_av_sigmaI/netI 0.0216
_diffrn_reflns_limit_h_max 13
_diffrn_reflns_limit_h_min -13
_diffrn_reflns_limit_k_max 13
_diffrn_reflns_limit_k_min -13
_diffrn_reflns_limit_l_max 16
_diffrn_reflns_limit_l_min -16
_diffrn_reflns_number 15600
_diffrn_reflns_theta_full 25.98
_diffrn_reflns_theta_max 25.98
_diffrn_reflns_theta_min 2.35
_diffrn_standards_decay_% 0
_exptl_absorpt_coefficient_mu 0.229
_exptl_absorpt_correction_type none
_exptl_crystal_colour orange-brown
_exptl_crystal_density_diffrn 1.445
_exptl_crystal_density_method 'not measured'
_exptl_crystal_description block
_exptl_crystal_F_000 756
_exptl_crystal_size_max 0.5
_exptl_crystal_size_mid 0.25
_exptl_crystal_size_min 0.20
_refine_diff_density_max 0.694
_refine_diff_density_min -0.345
_refine_diff_density_rms 0.050
_refine_ls_extinction_method none
_refine_ls_goodness_of_fit_ref 1.072
_refine_ls_hydrogen_treatment mixed
_refine_ls_matrix_type full
_refine_ls_number_parameters 166
_refine_ls_number_reflns 1676
_refine_ls_number_restraints 53
_refine_ls_restrained_S_all 1.071
_refine_ls_R_factor_all 0.0519
_refine_ls_R_factor_gt 0.0453
_refine_ls_shift/su_max 0.002
_refine_ls_shift/su_mean 0.000
_refine_ls_structure_factor_coef Fsqd
_refine_ls_weighting_details 'calc w=1/[\s^2^(Fo^2^)+(0.0525P)^2^+1.3258P] where P=(Fo^2^+2Fc^2^)/3'
_refine_ls_weighting_scheme calc
_refine_ls_wR_factor_gt 0.1130
_refine_ls_wR_factor_ref 0.1170
_reflns_number_gt 1437
_reflns_number_total 1676
_reflns_threshold_expression >2sigma(I)
_cod_data_source_file b008424g.txt
_cod_data_source_block (NMe3-Tempo)PF6
_cod_original_sg_symbol_H-M Pnma
_cod_database_code 7204046

loop_
_symmetry_equiv_pos_as_xyz
'x, y, z'
'-x+1/2, y+1/2, z+1/2'
'x, -y+1/2, z'
'-x+1/2, -y, z+1/2'
'-x, -y, -z'
'x-1/2, -y-1/2, -z-1/2'
'-x, y-1/2, -z'
'x-1/2, y, -z-1/2'

loop_
_atom_site_label
_atom_site_type_symbol
_atom_site_fract_x
_atom_site_fract_y
_atom_site_fract_z
_atom_site_U_iso_or_equiv
_atom_site_adp_type
_atom_site_occupancy
_atom_site_symmetry_multiplicity
_atom_site_calc_flag
_atom_site_refinement_flags
_atom_site_disorder_assembly
_atom_site_disorder_group
C1 C 0.93449(15) 0.12925(15) 0.31466(13) 0.0239(4) Uani 1 1 d . . .
C2 C 0.8733(2) 0.13851(18) 0.41656(16) 0.0376(5) Uani 1 1 d . . .
H2A H 0.8242 0.0643 0.4268 0.045 Uiso 1 1 calc R . .
H2B H 0.9334 0.1402 0.4701 0.045 Uiso 1 1 calc R . .
C3 C 0.7984(2) 0.2500 0.42511(19) 0.0251(6) Uani 1 2 d S . .
H3 H 0.7478 0.2500 0.3639 0.030 Uiso 1 2 calc SR . .
C4 C 0.63592(18) 0.13871(18) 0.50848(16) 0.0347(5) Uani 1 1 d . . .
H4A H 0.5760 0.1438 0.5610 0.042 Uiso 1 1 calc R . .
H4B H 0.6831 0.0642 0.5183 0.042 Uiso 1 1 calc R . .
H4C H 0.5977 0.1355 0.4428 0.042 Uiso 1 1 calc R . .
C5 C 0.7762(3) 0.2500 0.6124(2) 0.0407(7) Uani 1 2 d S . .
H5A H 0.7185 0.2502 0.6668 0.049 Uiso 1 2 calc SR . .
H5B H 0.8256 0.3236 0.6174 0.049 Uiso 0.50 1 calc PR . .
H5C H 0.8253 0.1762 0.6175 0.049 Uiso 0.50 1 calc PR . .
C11 C 1.03132(18) 0.03340(18) 0.32463(16) 0.0355(5) Uani 1 1 d . . .
H11A H 1.0667 0.0184 0.2588 0.043 Uiso 1 1 calc R . .
H11B H 0.9982 -0.0436 0.3505 0.043 Uiso 1 1 calc R . .
H11C H 1.0915 0.0637 0.3709 0.043 Uiso 1 1 calc R . .
C12 C 0.85213(19) 0.0925(2) 0.22985(17) 0.0408(5) Uani 1 1 d . . .
H12A H 0.7894 0.1537 0.2238 0.049 Uiso 1 1 calc R . .
H12B H 0.8179 0.0116 0.2443 0.049 Uiso 1 1 calc R . .
H12C H 0.8962 0.0884 0.1669 0.049 Uiso 1 1 calc R . .
N1 N 0.98959(18) 0.2500 0.29068(14) 0.0208(4) Uani 1 2 d S . .
N2 N 0.71380(18) 0.2500 0.51374(15) 0.0220(5) Uani 1 2 d S . .
O1 O 1.06641(17) 0.2500 0.22061(14) 0.0325(5) Uani 1 2 d S . .
P1 P 0.76827(7) 0.2500 0.92000(5) 0.0270(2) Uani 1 2 d SD . .
F1 F 0.6636(7) 0.2500 0.8419(5) 0.078(3) Uani 0.60 2 d SP A 1
F2 F 0.8738(6) 0.2500 0.9972(6) 0.070(3) Uani 0.60 2 d SP A 1
F3 F 0.7035(6) 0.3522(6) 0.9873(5) 0.0553(15) Uani 0.60 1 d P A 1
F4 F 0.8317(9) 0.3493(8) 0.8540(7) 0.086(3) Uani 0.60 1 d P A 1
F11 F 0.8586(12) 0.1891(15) 0.9898(10) 0.101(8) Uani 0.20 1 d PD . 2
F12 F 0.6828(13) 0.3074(16) 0.8470(10) 0.140(11) Uani 0.20 1 d PD . 2
F13 F 0.7842(16) 0.1395(13) 0.8471(12) 0.066(6) Uani 0.20 1 d PDU . 2
F14 F 0.6726(14) 0.1745(18) 0.9673(16) 0.111(9) Uani 0.20 1 d PDU . 2
F15 F 0.8687(16) 0.326(3) 0.8740(19) 0.183(16) Uani 0.20 1 d PDU . 2
F16 F 0.755(2) 0.3562(18) 0.9911(15) 0.111(11) Uani 0.20 1 d PDU . 2

loop_
_atom_site_aniso_label
_atom_site_aniso_U_11
_atom_site_aniso_U_22
_atom_site_aniso_U_33
_atom_site_aniso_U_23
_atom_site_aniso_U_13
_atom_site_aniso_U_12
C1 0.0236(9) 0.0207(8) 0.0274(9) -0.0018(7) 0.0056(7) 0.0000(7)
C2 0.0453(13) 0.0263(10) 0.0412(11) 0.0049(8) 0.0210(10) 0.0043(8)
C3 0.0268(14) 0.0247(12) 0.0239(12) 0.000 0.0095(10) 0.000
C4 0.0316(11) 0.0303(10) 0.0421(11) 0.0004(8) 0.0112(8) -0.0069(8)
C5 0.0394(17) 0.064(2) 0.0187(13) 0.000 0.0000(12) 0.000
C11 0.0340(11) 0.0259(9) 0.0467(12) 0.0001(8) 0.0005(9) 0.0057(8)
C12 0.0358(12) 0.0351(11) 0.0514(13) -0.0071(9) -0.0098(9) -0.0058(9)
N1 0.0189(10) 0.0236(10) 0.0199(10) 0.000 0.0047(8) 0.000
N2 0.0231(11) 0.0251(10) 0.0179(10) 0.000 0.0037(8) 0.000
O1 0.0281(10) 0.0384(10) 0.0308(10) 0.000 0.0132(8) 0.000
P1 0.0354(4) 0.0230(4) 0.0226(4) 0.000 -0.0013(3) 0.000
F1 0.061(3) 0.132(9) 0.039(3) 0.000 -0.020(2) 0.000
F2 0.037(3) 0.118(9) 0.056(3) 0.000 -0.016(2) 0.000
F3 0.075(4) 0.036(2) 0.055(2) -0.0135(18) 0.013(2) 0.018(3)
F4 0.093(6) 0.092(5) 0.074(3) 0.042(3) 0.019(3) -0.039(4)
F11 0.071(9) 0.13(2) 0.101(11) 0.046(12) -0.053(8) 0.011(10)
F12 0.171(17) 0.15(2) 0.097(10) -0.050(10) -0.095(11) 0.144(19)
F13 0.113(19) 0.034(5) 0.052(7) -0.016(5) 0.017(9) -0.005(8)
F14 0.070(10) 0.125(15) 0.139(15) 0.067(9) 0.033(9) -0.019(8)
F15 0.091(12) 0.27(3) 0.184(19) 0.162(18) -0.044(10) -0.103(14)
F16 0.20(3) 0.049(8) 0.088(10) -0.041(7) -0.008(17) -0.005(15)

loop_
_atom_type_symbol
_atom_type_description
_atom_type_scat_dispersion_real
_atom_type_scat_dispersion_imag
_atom_type_scat_source
C C 0.0033 0.0016 'International Tables Vol C Tables 4.2.6.8 and 6.1.1.4'
H H 0.0000 0.0000 'International Tables Vol C Tables 4.2.6.8 and 6.1.1.4'
N N 0.0061 0.0033 'International Tables Vol C Tables 4.2.6.8 and 6.1.1.4'
P P 0.1023 0.0942 'International Tables Vol C Tables 4.2.6.8 and 6.1.1.4'
F F 0.0171 0.0103 'International Tables Vol C Tables 4.2.6.8 and 6.1.1.4'
O O 0.0106 0.0060 'International Tables Vol C Tables 4.2.6.8 and 6.1.1.4'

loop_
_geom_angle_atom_site_label_1
_geom_angle_atom_site_label_2
_geom_angle_atom_site_label_3
_geom_angle
_geom_angle_site_symmetry_1
_geom_angle_site_symmetry_3
_geom_angle_publ_flag
N1 C1 C11 108.32(15) . . ?
N1 C1 C12 109.31(16) . . ?
C11 C1 C12 109.43(15) . . ?
N1 C1 C2 109.00(15) . . ?
C11 C1 C2 107.29(16) . . ?
C12 C1 C2 113.36(16) . . ?
C3 C2 C1 112.54(17) . . ?
C2 C3 C2 109.1(2) 3 . ?
C2 C3 N2 115.00(13) 3 . ?
C2 C3 N2 115.00(13) . . ?
O1 N1 C1 116.46(9) . . ?
O1 N1 C1 116.46(9) . 3 ?
C1 N1 C1 123.43(18) . 3 ?
C5 N2 C4 108.81(14) . . ?
C5 N2 C4 108.81(14) . 3 ?
C4 N2 C4 107.2(2) . 3 ?
C5 N2 C3 112.4(2) . . ?
C4 N2 C3 109.73(13) . . ?
C4 N2 C3 109.73(13) 3 . ?
F16 P1 F16 100(2) . 3 ?
F16 P1 F14 40.7(10) . 3 ?
F16 P1 F14 94.5(12) 3 3 ?
F16 P1 F14 94.5(12) . . ?
F16 P1 F14 40.7(10) 3 . ?
F14 P1 F14 66.1(18) 3 . ?
F16 P1 F12 131.2(11) . 3 ?
F16 P1 F12 91.5(7) 3 3 ?
F14 P1 F12 91.6(7) 3 3 ?
F14 P1 F12 65.1(9) . 3 ?
F16 P1 F12 91.5(7) . . ?
F16 P1 F12 131.2(11) 3 . ?
F14 P1 F12 65.1(9) 3 . ?
F14 P1 F12 91.6(7) . . ?
F12 P1 F12 48.6(14) 3 . ?
F16 P1 F15 85.3(17) . . ?
F16 P1 F15 137.7(12) 3 . ?
F14 P1 F15 114.6(15) 3 . ?
F14 P1 F15 178.3(8) . . ?
F12 P1 F15 116.3(11) 3 . ?
F12 P1 F15 90.1(7) . . ?
F16 P1 F15 137.7(12) . 3 ?
F16 P1 F15 85.3(17) 3 3 ?
F14 P1 F15 178.3(8) 3 3 ?
F14 P1 F15 114.6(15) . 3 ?
F12 P1 F15 90.1(7) 3 3 ?
F12 P1 F15 116.3(11) . 3 ?
F15 P1 F15 65(2) . 3 ?
F16 P1 F11 49.8(9) . 3 ?
F16 P1 F11 90.8(7) 3 3 ?
F14 P1 F11 89.8(6) 3 3 ?
F14 P1 F11 117.7(10) . 3 ?
F12 P1 F11 177.2(7) 3 3 ?
F12 P1 F11 130.2(10) . 3 ?
F15 P1 F11 60.9(11) . 3 ?
F15 P1 F11 88.5(7) 3 3 ?
F16 P1 F11 90.8(7) . . ?
F16 P1 F11 49.8(9) 3 . ?
F14 P1 F11 117.7(10) 3 . ?
F14 P1 F11 89.8(6) . . ?
F12 P1 F11 130.2(10) 3 . ?
F12 P1 F11 177.2(7) . . ?
F15 P1 F11 88.5(7) . . ?
F15 P1 F11 60.9(11) 3 . ?
F11 P1 F11 50.9(12) 3 . ?
F16 P1 F13 179.1(9) . . ?
F16 P1 F13 79.4(12) 3 . ?
F14 P1 F13 140.2(10) 3 . ?
F14 P1 F13 85.8(12) . . ?
F12 P1 F13 49.8(11) 3 . ?
F12 P1 F13 89.4(6) . . ?
F15 P1 F13 94.3(14) . . ?
F15 P1 F13 41.5(10) 3 . ?
F11 P1 F13 129.2(10) 3 . ?
F11 P1 F13 88.3(6) . . ?
F16 P1 F13 79.4(12) . 3 ?
F16 P1 F13 179.1(9) 3 3 ?
F14 P1 F13 85.8(12) 3 3 ?
F14 P1 F13 140.2(10) . 3 ?
F12 P1 F13 89.4(6) 3 3 ?
F12 P1 F13 49.8(11) . 3 ?
F15 P1 F13 41.5(10) . 3 ?
F15 P1 F13 94.3(14) 3 3 ?
F11 P1 F13 88.3(6) 3 3 ?
F11 P1 F13 129.2(10) . 3 ?
F13 P1 F13 100.9(13) . 3 ?
F16 P1 F4 158.4(9) . 3 ?
F16 P1 F4 82.8(11) 3 3 ?
F14 P1 F4 160.9(7) 3 3 ?
F14 P1 F4 101.3(10) . 3 ?
F12 P1 F4 69.6(7) 3 3 ?
F12 P1 F4 102.6(7) . 3 ?
F15 P1 F4 78.4(12) . 3 ?
F15 P1 F4 20.8(8) 3 3 ?
F11 P1 F4 109.1(7) 3 3 ?
F11 P1 F4 74.7(7) . 3 ?
F13 P1 F4 20.8(8) . 3 ?
F13 P1 F4 97.1(5) 3 3 ?
F16 P1 F4 82.8(12) . . ?
F16 P1 F4 158.4(9) 3 . ?
F14 P1 F4 101.3(10) 3 . ?
F14 P1 F4 160.9(7) . . ?
F12 P1 F4 102.6(7) 3 . ?
F12 P1 F4 69.6(7) . . ?
F15 P1 F4 20.8(8) . . ?
F15 P1 F4 78.4(12) 3 . ?
F11 P1 F4 74.7(7) 3 . ?
F11 P1 F4 109.1(7) . . ?
F13 P1 F4 97.1(5) . . ?
F13 P1 F4 20.8(8) 3 . ?
F4 P1 F4 86.7(7) 3 . ?
F16 P1 F2 70.5(7) . . ?
F16 P1 F2 70.5(7) 3 . ?
F14 P1 F2 106.1(8) 3 . ?
F14 P1 F2 106.1(8) . . ?
F12 P1 F2 155.3(7) 3 . ?
F12 P1 F2 155.3(7) . . ?
F15 P1 F2 72.2(7) . . ?
F15 P1 F2 72.2(7) 3 . ?
F11 P1 F2 25.5(6) 3 . ?
F11 P1 F2 25.5(6) . . ?
F13 P1 F2 108.6(7) . . ?
F13 P1 F2 108.6(7) 3 . ?
F4 P1 F2 90.9(4) 3 . ?
F4 P1 F2 90.9(4) . . ?
F16 P1 F1 109.8(7) . . ?
F16 P1 F1 109.8(7) 3 . ?
F14 P1 F1 74.3(8) 3 . ?
F14 P1 F1 74.3(8) . . ?
F12 P1 F1 24.6(7) 3 . ?
F12 P1 F1 24.6(7) . . ?
F15 P1 F1 107.3(7) . . ?
F15 P1 F1 107.3(7) 3 . ?
F11 P1 F1 154.5(6) 3 . ?
F11 P1 F1 154.5(6) . . ?
F13 P1 F1 71.1(6) . . ?
F13 P1 F1 71.1(6) 3 . ?
F4 P1 F1 88.7(4) 3 . ?
F4 P1 F1 88.7(4) . . ?
F2 P1 F1 179.4(4) . . ?
F16 P1 F3 21.5(9) . . ?
F16 P1 F3 97.4(10) 3 . ?
F14 P1 F3 19.2(7) 3 . ?
F14 P1 F3 79.0(9) . . ?
F12 P1 F3 110.4(8) 3 . ?
F12 P1 F3 77.3(6) . . ?
F15 P1 F3 101.3(13) . . ?
F15 P1 F3 159.1(7) 3 . ?
F11 P1 F3 70.8(6) 3 . ?
F11 P1 F3 105.4(7) . . ?
F13 P1 F3 159.4(7) . . ?
F13 P1 F3 82.6(7) 3 . ?
F4 P1 F3 179.7(5) 3 . ?
F4 P1 F3 93.0(4) . . ?
F2 P1 F3 89.1(3) . . ?
F1 P1 F3 91.3(3) . . ?
F16 P1 F3 97.4(10) . 3 ?
F16 P1 F3 21.5(9) 3 3 ?
F14 P1 F3 79.0(9) 3 3 ?
F14 P1 F3 19.2(7) . 3 ?
F12 P1 F3 77.3(6) 3 3 ?
F12 P1 F3 110.4(8) . 3 ?
F15 P1 F3 159.1(7) . 3 ?
F15 P1 F3 101.3(13) 3 3 ?
F11 P1 F3 105.4(7) 3 3 ?
F11 P1 F3 70.8(6) . 3 ?
F13 P1 F3 82.6(7) . 3 ?
F13 P1 F3 159.4(7) 3 3 ?
F4 P1 F3 93.0(4) 3 3 ?
F4 P1 F3 179.7(5) . 3 ?
F2 P1 F3 89.1(3) . 3 ?
F1 P1 F3 91.3(3) . 3 ?
F3 P1 F3 87.3(5) . 3 ?
F16 F11 F11 112.6(13) 3 3 ?
F16 F11 P1 63.6(8) 3 . ?
F11 F11 P1 64.6(6) 3 . ?
F16 F11 F15 92.4(18) 3 3 ?
F11 F11 F15 96.0(13) 3 3 ?
P1 F11 F15 59.6(7) . 3 ?
F12 F12 F13 116.5(9) 3 3 ?
F12 F12 P1 65.7(7) 3 . ?
F13 F12 P1 66.8(8) 3 . ?
F12 F12 F14 97.0(10) 3 3 ?
F13 F12 F14 90.5(14) 3 3 ?
P1 F12 F14 57.2(7) . 3 ?
F15 F13 F12 129.4(15) 3 3 ?
F15 F13 P1 68.4(8) 3 . ?
F12 F13 P1 63.4(8) 3 . ?
F16 F14 P1 69.5(9) 3 . ?
F16 F14 F12 106(2) 3 3 ?
P1 F14 F12 57.7(6) . 3 ?
F16 F14 F14 108.6(16) 3 3 ?
P1 F14 F14 57.0(9) . 3 ?
F12 F14 F14 83.0(10) 3 3 ?
F13 F15 P1 70.1(9) 3 . ?
F13 F15 F11 107(2) 3 3 ?
P1 F15 F11 59.6(7) . 3 ?
F13 F15 F15 110.1(15) 3 3 ?
P1 F15 F15 57.7(12) . 3 ?
F11 F15 F15 84.0(13) 3 3 ?
F14 F16 F11 134.7(17) 3 3 ?
F14 F16 P1 69.8(10) 3 . ?
F11 F16 P1 66.6(8) 3 . ?

loop_
_geom_bond_atom_site_label_1
_geom_bond_atom_site_label_2
_geom_bond_distance
_geom_bond_site_symmetry_2
_geom_bond_publ_flag
C1 N1 1.4880(18) . ?
C1 C11 1.523(2) . ?
C1 C12 1.524(3) . ?
C1 C2 1.532(2) . ?
C2 C3 1.485(2) . ?
C3 C2 1.485(2) 3 ?
C3 N2 1.527(3) . ?
C4 N2 1.501(2) . ?
C5 N2 1.497(3) . ?
N1 O1 1.282(3) . ?
N1 C1 1.4880(18) 3 ?
N2 C4 1.501(2) 3 ?
P1 F16 1.501(14) . ?
P1 F16 1.501(14) 3 ?
P1 F14 1.503(13) 3 ?
P1 F14 1.503(13) . ?
P1 F12 1.512(11) 3 ?
P1 F12 1.512(11) . ?
P1 F15 1.538(14) . ?
P1 F15 1.538(14) 3 ?
P1 F11 1.538(11) 3 ?
P1 F11 1.538(11) . ?
P1 F13 1.555(13) . ?
P1 F13 1.555(13) 3 ?
P1 F4 1.569(7) 3 ?
P1 F4 1.569(7) . ?
P1 F2 1.584(8) . ?
P1 F1 1.585(8) . ?
P1 F3 1.607(6) . ?
P1 F3 1.607(6) 3 ?
F11 F16 1.28(2) 3 ?
F11 F11 1.32(3) 3 ?
F11 F15 1.56(3) 3 ?
F12 F12 1.25(3) 3 ?
F12 F13 1.29(3) 3 ?
F12 F14 1.62(2) 3 ?
F13 F15 1.10(3) 3 ?
F13 F12 1.29(3) 3 ?
F14 F16 1.04(3) 3 ?
F14 F12 1.62(2) 3 ?
F14 F14 1.64(4) 3 ?
F15 F13 1.10(3) 3 ?
F15 F11 1.56(3) 3 ?
F15 F15 1.65(5) 3 ?
F16 F14 1.04(3) 3 ?
F16 F11 1.28(2) 3 ?

loop_
_geom_torsion_atom_site_label_1
_geom_torsion_atom_site_label_2
_geom_torsion_atom_site_label_3
_geom_torsion_atom_site_label_4
_geom_torsion
_geom_torsion_site_symmetry_1
_geom_torsion_site_symmetry_2
_geom_torsion_site_symmetry_3
_geom_torsion_site_symmetry_4
_geom_torsion_publ_flag
N1 C1 C2 C3 48.1(2) . . . . ?
C11 C1 C2 C3 165.19(18) . . . . ?
C12 C1 C2 C3 -73.9(2) . . . . ?
C1 C2 C3 C2 -62.6(3) . . . 3 ?
C1 C2 C3 N2 166.48(18) . . . . ?
C11 C1 N1 O1 47.7(2) . . . . ?
C12 C1 N1 O1 -71.4(2) . . . . ?
C2 C1 N1 O1 164.16(18) . . . . ?
C11 C1 N1 C1 -154.60(16) . . . 3 ?
C12 C1 N1 C1 86.2(2) . . . 3 ?
C2 C1 N1 C1 -38.2(3) . . . 3 ?
C2 C3 N2 C5 -64.04(18) 3 . . . ?
C2 C3 N2 C5 64.04(18) . . . . ?
C2 C3 N2 C4 174.72(19) 3 . . . ?
C2 C3 N2 C4 -57.2(3) . . . . ?
C2 C3 N2 C4 57.2(3) 3 . . 3 ?
C2 C3 N2 C4 -174.72(19) . . . 3 ?
F16 P1 F11 F16 103(3) . . . 3 ?
F14 P1 F11 F16 70.9(17) 3 . . 3 ?
F14 P1 F11 F16 8(2) . . . 3 ?
F12 P1 F11 F16 -48.1(18) 3 . . 3 ?
F12 P1 F11 F16 -112(16) . . . 3 ?
F15 P1 F11 F16 -172(2) . . . 3 ?
F15 P1 F11 F16 -110(2) 3 . . 3 ?
F11 P1 F11 F16 135.3(15) 3 . . 3 ?
F13 P1 F11 F16 -77.5(17) . . . 3 ?
F13 P1 F11 F16 179.8(16) 3 . . 3 ?
F4 P1 F11 F16 -93.5(16) 3 . . 3 ?
F4 P1 F11 F16 -174.5(15) . . . 3 ?
F2 P1 F11 F16 139(3) . . . 3 ?
F1 P1 F11 F16 -42(2) . . . 3 ?
F3 P1 F11 F16 86.8(15) . . . 3 ?
F3 P1 F11 F16 5.2(16) 3 . . 3 ?
F16 P1 F11 F11 -32.5(11) . . . 3 ?
F16 P1 F11 F11 -135.3(15) 3 . . 3 ?
F14 P1 F11 F11 -64.4(10) 3 . . 3 ?
F14 P1 F11 F11 -127.0(10) . . . 3 ?
F12 P1 F11 F11 176.6(10) 3 . . 3 ?
F12 P1 F11 F11 113(17) . . . 3 ?
F15 P1 F11 F11 52.7(13) . . . 3 ?
F15 P1 F11 F11 114.4(13) 3 . . 3 ?
F13 P1 F11 F11 147.1(8) . . . 3 ?
F13 P1 F11 F11 44.5(10) 3 . . 3 ?
F4 P1 F11 F11 131.2(4) 3 . . 3 ?
F4 P1 F11 F11 50.2(4) . . . 3 ?
F2 P1 F11 F11 4(2) . . . 3 ?
F1 P1 F11 F11 -177.7(16) . . . 3 ?
F3 P1 F11 F11 -48.6(3) . . . 3 ?
F3 P1 F11 F11 -130.1(3) 3 . . 3 ?
F16 P1 F11 F15 -146.9(17) . . . 3 ?
F16 P1 F11 F15 110(2) 3 . . 3 ?
F14 P1 F11 F15 -178.8(15) 3 . . 3 ?
F14 P1 F11 F15 118.5(16) . . . 3 ?
F12 P1 F11 F15 62.2(15) 3 . . 3 ?
F12 P1 F11 F15 -2(17) . . . 3 ?
F15 P1 F11 F15 -62(3) . . . 3 ?
F11 P1 F11 F15 -114.4(13) 3 . . 3 ?
F13 P1 F11 F15 32.7(16) . . . 3 ?
F13 P1 F11 F15 -70.0(18) 3 . . 3 ?
F4 P1 F11 F15 16.8(15) 3 . . 3 ?
F4 P1 F11 F15 -64.2(13) . . . 3 ?
F2 P1 F11 F15 -111(2) . . . 3 ?
F1 P1 F11 F15 68(2) . . . 3 ?
F3 P1 F11 F15 -163.0(14) . . . 3 ?
F3 P1 F11 F15 115.5(14) 3 . . 3 ?
F16 P1 F12 F12 -148.7(11) . . . 3 ?
F16 P1 F12 F12 -43.6(15) 3 . . 3 ?
F14 P1 F12 F12 -116.7(9) 3 . . 3 ?
F14 P1 F12 F12 -54.1(10) . . . 3 ?
F15 P1 F12 F12 126.0(13) . . . 3 ?
F15 P1 F12 F12 64.4(13) 3 . . 3 ?
F11 P1 F12 F12 176.6(10) 3 . . 3 ?
F11 P1 F12 F12 66(16) . . . 3 ?
F13 P1 F12 F12 31.7(7) . . . 3 ?
F13 P1 F12 F12 136.5(10) 3 . . 3 ?
F4 P1 F12 F12 47.8(4) 3 . . 3 ?
F4 P1 F12 F12 129.5(4) . . . 3 ?
F2 P1 F12 F12 169.3(17) . . . 3 ?
F1 P1 F12 F12 -9.3(18) . . . 3 ?
F3 P1 F12 F12 -132.4(3) . . . 3 ?
F3 P1 F12 F12 -50.2(4) 3 . . 3 ?
F16 P1 F12 F13 74.7(15) . . . 3 ?
F16 P1 F12 F13 179.9(16) 3 . . 3 ?
F14 P1 F12 F13 106.7(15) 3 . . 3 ?
F14 P1 F12 F13 169.3(14) . . . 3 ?
F12 P1 F12 F13 -136.5(10) 3 . . 3 ?
F15 P1 F12 F13 -10.5(17) . . . 3 ?
F15 P1 F12 F13 -72.1(17) 3 . . 3 ?
F11 P1 F12 F13 40.1(13) 3 . . 3 ?
F11 P1 F12 F13 -71(17) . . . 3 ?
F13 P1 F12 F13 -104.9(16) . . . 3 ?
F4 P1 F12 F13 -88.7(9) 3 . . 3 ?
F4 P1 F12 F13 -7.0(12) . . . 3 ?
F2 P1 F12 F13 32.8(19) . . . 3 ?
F1 P1 F12 F13 -146(2) . . . 3 ?
F3 P1 F12 F13 91.0(11) . . . 3 ?
F3 P1 F12 F13 173.2(9) 3 . . 3 ?
F16 P1 F12 F14 -32.0(16) . . . 3 ?
F16 P1 F12 F14 73.1(17) 3 . . 3 ?
F14 P1 F12 F14 62.6(19) . . . 3 ?
F12 P1 F12 F14 116.7(10) 3 . . 3 ?
F15 P1 F12 F14 -117.2(17) . . . 3 ?
F15 P1 F12 F14 -178.8(15) 3 . . 3 ?
F11 P1 F12 F14 -66.7(13) 3 . . 3 ?
F11 P1 F12 F14 -177(16) . . . 3 ?
F13 P1 F12 F14 148.4(12) . . . 3 ?
F13 P1 F12 F14 -106.7(15) 3 . . 3 ?
F4 P1 F12 F14 164.6(10) 3 . . 3 ?
F4 P1 F12 F14 -113.8(11) . . . 3 ?
F2 P1 F12 F14 -74(2) . . . 3 ?
F1 P1 F12 F14 107(2) . . . 3 ?
F3 P1 F12 F14 -15.7(10) . . . 3 ?
F3 P1 F12 F14 66.5(10) 3 . . 3 ?
F16 P1 F13 F15 -23(82) . . . 3 ?
F16 P1 F13 F15 -95(2) 3 . . 3 ?
F14 P1 F13 F15 -179(2) 3 . . 3 ?
F14 P1 F13 F15 -135(2) . . . 3 ?
F12 P1 F13 F15 164(2) 3 . . 3 ?
F12 P1 F13 F15 133(2) . . . 3 ?
F15 P1 F13 F15 43(2) . . . 3 ?
F11 P1 F13 F15 -13(2) 3 . . 3 ?
F11 P1 F13 F15 -45(2) . . . 3 ?
F13 P1 F13 F15 84(2) 3 . . 3 ?
F4 P1 F13 F15 3(3) 3 . . 3 ?
F4 P1 F13 F15 64(2) . . . 3 ?
F2 P1 F13 F15 -30(2) . . . 3 ?
F1 P1 F13 F15 150(2) . . . 3 ?
F3 P1 F13 F15 -178(2) . . . 3 ?
F3 P1 F13 F15 -116(2) 3 . . 3 ?
F16 P1 F13 F12 173(100) . . . 3 ?
F16 P1 F13 F12 101.1(11) 3 . . 3 ?
F14 P1 F13 F12 17(2) 3 . . 3 ?
F14 P1 F13 F12 60.6(12) . . . 3 ?
F12 P1 F13 F12 -31.1(12) . . . 3 ?
F15 P1 F13 F12 -121.1(11) . . . 3 ?
F15 P1 F13 F12 -164(2) 3 . . 3 ?
F11 P1 F13 F12 -176.5(9) 3 . . 3 ?
F11 P1 F13 F12 150.5(11) . . . 3 ?
F13 P1 F13 F12 -79.8(12) 3 . . 3 ?
F4 P1 F13 F12 -161(3) 3 . . 3 ?
F4 P1 F13 F12 -100.5(10) . . . 3 ?
F2 P1 F13 F12 166.2(8) . . . 3 ?
F1 P1 F13 F12 -14.3(9) . . . 3 ?
F3 P1 F13 F12 18(2) . . . 3 ?
F3 P1 F13 F12 79.6(9) 3 . . 3 ?
F16 P1 F14 F16 -101(3) . . . 3 ?
F14 P1 F14 F16 -130.4(19) 3 . . 3 ?
F12 P1 F14 F16 126(2) 3 . . 3 ?
F12 P1 F14 F16 168(2) . . . 3 ?
F15 P1 F14 F16 -17(57) . . . 3 ?
F15 P1 F14 F16 48(2) 3 . . 3 ?
F11 P1 F14 F16 -54(2) 3 . . 3 ?
F11 P1 F14 F16 -10(2) . . . 3 ?
F13 P1 F14 F16 79(2) . . . 3 ?
F13 P1 F14 F16 -179.4(17) 3 . . 3 ?
F4 P1 F14 F16 65(2) 3 . . 3 ?
F4 P1 F14 F16 178(2) . . . 3 ?
F2 P1 F14 F16 -30(2) . . . 3 ?
F1 P1 F14 F16 150(2) . . . 3 ?
F3 P1 F14 F16 -115(2) . . . 3 ?
F3 P1 F14 F16 -1(2) 3 . . 3 ?
F16 P1 F14 F12 133.7(12) . . . 3 ?
F16 P1 F14 F12 -126(2) 3 . . 3 ?
F14 P1 F14 F12 103.9(9) 3 . . 3 ?
F12 P1 F14 F12 42.1(13) . . . 3 ?
F15 P1 F14 F12 -143(56) . . . 3 ?
F15 P1 F14 F12 -77.9(12) 3 . . 3 ?
F11 P1 F14 F12 -179.8(9) 3 . . 3 ?
F11 P1 F14 F12 -135.4(12) . . . 3 ?
F13 P1 F14 F12 -47.2(12) . . . 3 ?
F13 P1 F14 F12 54.9(18) 3 . . 3 ?
F4 P1 F14 F12 -61.0(10) 3 . . 3 ?
F4 P1 F14 F12 53(3) . . . 3 ?
F2 P1 F14 F12 -155.3(9) . . . 3 ?
F1 P1 F14 F12 24.4(9) . . . 3 ?
F3 P1 F14 F12 118.9(10) . . . 3 ?
F3 P1 F14 F12 -127(3) 3 . . 3 ?
F16 P1 F14 F14 29.9(8) . . . 3 ?
F16 P1 F14 F14 130.4(19) 3 . . 3 ?
F12 P1 F14 F14 -103.9(9) 3 . . 3 ?
F12 P1 F14 F14 -61.8(8) . . . 3 ?
F15 P1 F14 F14 113(56) . . . 3 ?
F15 P1 F14 F14 178.3(11) 3 . . 3 ?
F11 P1 F14 F14 76.3(9) 3 . . 3 ?
F11 P1 F14 F14 120.7(8) . . . 3 ?
F13 P1 F14 F14 -151.0(9) . . . 3 ?
F13 P1 F14 F14 -49.0(13) 3 . . 3 ?
F4 P1 F14 F14 -164.9(6) 3 . . 3 ?
F4 P1 F14 F14 -51(3) . . . 3 ?
F2 P1 F14 F14 100.8(7) . . . 3 ?
F1 P1 F14 F14 -79.5(7) . . . 3 ?
F3 P1 F14 F14 15.0(7) . . . 3 ?
F3 P1 F14 F14 129(3) 3 . . 3 ?
F16 P1 F15 F13 -79.3(19) . . . 3 ?
F16 P1 F15 F13 -179.5(17) 3 . . 3 ?
F14 P1 F15 F13 -50(2) 3 . . 3 ?
F14 P1 F15 F13 -163(55) . . . 3 ?
F12 P1 F15 F13 55(2) 3 . . 3 ?
F12 P1 F15 F13 12.2(19) . . . 3 ?
F15 P1 F15 F13 131.4(15) 3 . . 3 ?
F11 P1 F15 F13 -125(2) 3 . . 3 ?
F11 P1 F15 F13 -170.3(19) . . . 3 ?
F13 P1 F15 F13 102(2) . . . 3 ?
F4 P1 F15 F13 115.0(18) 3 . . 3 ?
F4 P1 F15 F13 3(3) . . . 3 ?
F2 P1 F15 F13 -150(2) . . . 3 ?
F1 P1 F15 F13 30(2) . . . 3 ?
F3 P1 F15 F13 -64.9(18) . . . 3 ?
F3 P1 F15 F13 -178(2) 3 . . 3 ?
F16 P1 F15 F11 46.0(14) . . . 3 ?
F16 P1 F15 F11 -54(2) 3 . . 3 ?
F14 P1 F15 F11 75.0(11) 3 . . 3 ?
F14 P1 F15 F11 -38(56) . . . 3 ?
F12 P1 F15 F11 -179.9(9) 3 . . 3 ?
F12 P1 F15 F11 137.5(12) . . . 3 ?
F15 P1 F15 F11 -103.3(12) 3 . . 3 ?
F11 P1 F15 F11 -45.0(14) . . . 3 ?
F13 P1 F15 F11 -133.1(13) . . . 3 ?
F13 P1 F15 F11 125(2) 3 . . 3 ?
F4 P1 F15 F11 -119.7(10) 3 . . 3 ?
F4 P1 F15 F11 128(5) . . . 3 ?
F2 P1 F15 F11 -25.0(8) . . . 3 ?
F1 P1 F15 F11 155.3(8) . . . 3 ?
F3 P1 F15 F11 60.4(10) . . . 3 ?
F3 P1 F15 F11 -52(4) 3 . . 3 ?
F16 P1 F15 F15 149.3(9) . . . 3 ?
F16 P1 F15 F15 49.1(17) 3 . . 3 ?
F14 P1 F15 F15 178.3(11) 3 . . 3 ?
F14 P1 F15 F15 66(55) . . . 3 ?
F12 P1 F15 F15 -76.6(12) 3 . . 3 ?
F12 P1 F15 F15 -119.3(8) . . . 3 ?
F11 P1 F15 F15 103.3(12) 3 . . 3 ?
F11 P1 F15 F15 58.3(8) . . . 3 ?
F13 P1 F15 F15 -29.9(7) . . . 3 ?
F13 P1 F15 F15 -131.4(15) 3 . . 3 ?
F4 P1 F15 F15 -16.4(8) 3 . . 3 ?
F4 P1 F15 F15 -128(4) . . . 3 ?
F2 P1 F15 F15 78.3(8) . . . 3 ?
F1 P1 F15 F15 -101.4(8) . . . 3 ?
F3 P1 F15 F15 163.7(6) . . . 3 ?
F3 P1 F15 F15 51(3) 3 . . 3 ?
F16 P1 F16 F14 -85(2) 3 . . 3 ?
F14 P1 F16 F14 -44(2) . . . 3 ?
F12 P1 F16 F14 16(3) 3 . . 3 ?
F12 P1 F16 F14 47(2) . . . 3 ?
F15 P1 F16 F14 137(2) . . . 3 ?
F15 P1 F16 F14 -179(2) 3 . . 3 ?
F11 P1 F16 F14 -167(3) 3 . . 3 ?
F11 P1 F16 F14 -134(2) . . . 3 ?
F13 P1 F16 F14 -157(80) . . . 3 ?
F13 P1 F16 F14 96(2) 3 . . 3 ?
F4 P1 F16 F14 178.5(19) 3 . . 3 ?
F4 P1 F16 F14 117(2) . . . 3 ?
F2 P1 F16 F14 -150(2) . . . 3 ?
F1 P1 F16 F14 31(2) . . . 3 ?
F3 P1 F16 F14 -1(2) . . . 3 ?
F3 P1 F16 F14 -63(2) 3 . . 3 ?
F16 P1 F16 F11 82.3(18) 3 . . 3 ?
F14 P1 F16 F11 167(3) 3 . . 3 ?
F14 P1 F16 F11 123.0(14) . . . 3 ?
F12 P1 F16 F11 -176.5(9) 3 . . 3 ?
F12 P1 F16 F11 -145.3(15) . . . 3 ?
F15 P1 F16 F11 -55.3(15) . . . 3 ?
F15 P1 F16 F11 -12(3) 3 . . 3 ?
F11 P1 F16 F11 33.1(14) . . . 3 ?
F13 P1 F16 F11 10(82) . . . 3 ?
F13 P1 F16 F11 -96.8(14) 3 . . 3 ?
F4 P1 F16 F11 -14(4) 3 . . 3 ?
F4 P1 F16 F11 -76.1(13) . . . 3 ?
F2 P1 F16 F11 17.5(12) . . . 3 ?
F1 P1 F16 F11 -162.1(10) . . . 3 ?
F3 P1 F16 F11 166(4) . . . 3 ?
F3 P1 F16 F11 103.9(13) 3 . . 3 ?
